data_7053925
loop_
_publ_author_name
'Saraswatula, Viswanadha G.'
'Saha, Binoy K.'

_publ_section_title
;
 The effect of temperature on interhalogen interactions in a series of
 isostructural organic systems
;
_journal_issue 3
_journal_name_full 'New Journal of Chemistry'
_journal_page_first 897
_journal_paper_doi 10.1039/c3nj01395b
_journal_volume 38
_journal_year 2014
_chemical_formula_moiety 'C33 H33 Br3 O3'
_chemical_formula_sum 'C33 H33 Br3 O3'
_chemical_formula_weight 717.32
_chemical_name_common 'Br-gf, 298 K'
_chemical_name_systematic
;
2,4,6-triethyl-1,3,5-tris(4-bromophenoxy)methylbenzene 
;
_space_group_crystal_system monoclinic
_space_group_IT_number 14
_space_group_name_Hall '-P 2yn'
_space_group_name_H-M_alt 'P 1 21/n 1'
_symmetry_space_group_name_Hall '-P 2yn'
_symmetry_space_group_name_H-M 'P 1 21/n 1'
_atom_sites_solution_hydrogens geom
_atom_sites_solution_primary direct
_atom_sites_solution_secondary difmap
_audit_creation_date 2013-12-28
_audit_creation_method
;
Olex2 1.2
(compiled 2013.11.15 svn.r2834 for OlexSys, GUI svn.r4720)
;
_cell_angle_alpha 90.00
_cell_angle_beta 92.416(6)
_cell_angle_gamma 90.00
_cell_formula_units_Z 4
_cell_length_a 9.6977(5)
_cell_length_b 13.4907(7)
_cell_length_c 23.9687(19)
_cell_measurement_reflns_used 1855
_cell_measurement_temperature 298(2)
_cell_measurement_theta_max 29.0780
_cell_measurement_theta_min 3.7159
_cell_volume 3133.0(3)
_computing_cell_refinement
;
CrysAlisPro, Agilent Technologies,
Version 1.171.36.21 (release 14-08-2012 CrysAlis171 .NET)
(compiled Sep 14 2012,17:21:16)
;
_computing_data_collection
;
CrysAlisPro, Agilent Technologies,
Version 1.171.36.21 (release 14-08-2012 CrysAlis171 .NET)
(compiled Sep 14 2012,17:21:16)
;
_computing_data_reduction
;
CrysAlisPro, Agilent Technologies,
Version 1.171.36.21 (release 14-08-2012 CrysAlis171 .NET)
(compiled Sep 14 2012,17:21:16)
;
_computing_molecular_graphics 'Olex2 (Dolomanov et al., 2009)'
_computing_publication_material 'Olex2 (Dolomanov et al., 2009)'
_computing_structure_refinement 'ShelXL (Sheldrick, 2008)'
_computing_structure_solution 'ShelXS (Sheldrick, 2008)'
_diffrn_ambient_temperature 298(2)
_diffrn_detector_area_resol_mean 15.9821
_diffrn_measured_fraction_theta_full 0.993
_diffrn_measured_fraction_theta_max 0.857
_diffrn_measurement_device_type 'Xcalibur, Eos'
_diffrn_measurement_method '\w scans'
_diffrn_orient_matrix_UB_11 -0.0448948000
_diffrn_orient_matrix_UB_12 0.0334640000
_diffrn_orient_matrix_UB_13 0.0130788000
_diffrn_orient_matrix_UB_21 0.0297894000
_diffrn_orient_matrix_UB_22 -0.0132904000
_diffrn_orient_matrix_UB_23 0.0264772000
_diffrn_orient_matrix_UB_31 0.0495868000
_diffrn_orient_matrix_UB_32 0.0383064000
_diffrn_orient_matrix_UB_33 -0.0022178000
_diffrn_radiation_monochromator graphite
_diffrn_radiation_type MoK\a
_diffrn_radiation_wavelength 0.71073
_diffrn_reflns_av_R_equivalents 0.0642
_diffrn_reflns_av_unetI/netI 0.1136
_diffrn_reflns_limit_h_max 13
_diffrn_reflns_limit_h_min -13
_diffrn_reflns_limit_k_max 16
_diffrn_reflns_limit_k_min -18
_diffrn_reflns_limit_l_max 32
_diffrn_reflns_limit_l_min -31
_diffrn_reflns_number 17120
_diffrn_reflns_theta_full 25.00
_diffrn_reflns_theta_max 29.14
_diffrn_reflns_theta_min 3.72
_diffrn_source 'Enhance (Mo) X-ray Source'
_exptl_absorpt_coefficient_mu 3.894
_exptl_absorpt_correction_T_max 1.00000
_exptl_absorpt_correction_T_min 0.55575
_exptl_absorpt_correction_type multi-scan
_exptl_absorpt_process_details
;
CrysAlisPro, Agilent Technologies,
Version 1.171.36.21 (release 14-08-2012 CrysAlis171 .NET)
(compiled Sep 14 2012,17:21:16)
Empirical absorption correction using spherical harmonics,
 implemented in SCALE3 ABSPACK scaling algorithm.
;
_exptl_crystal_colour colourless
_exptl_crystal_colour_primary colourless
_exptl_crystal_density_diffrn 1.521
_exptl_crystal_density_method 'not measured'
_exptl_crystal_description block
_exptl_crystal_F_000 1440
_exptl_crystal_size_max 0.4
_exptl_crystal_size_mid 0.4
_exptl_crystal_size_min 0.4
_refine_diff_density_max 0.575
_refine_diff_density_min -0.700
_refine_diff_density_rms 0.064
_refine_ls_extinction_method none
_refine_ls_goodness_of_fit_ref 0.999
_refine_ls_hydrogen_treatment mixed
_refine_ls_matrix_type full
_refine_ls_number_parameters 377
_refine_ls_number_reflns 7244
_refine_ls_number_restraints 31
_refine_ls_restrained_S_all 1.001
_refine_ls_R_factor_all 0.2023
_refine_ls_R_factor_gt 0.0701
_refine_ls_shift/su_max 0.000
_refine_ls_shift/su_mean 0.000
_refine_ls_structure_factor_coef Fsqd
_refine_ls_weighting_details 'calc w=1/[\s^2^(Fo^2^)+(0.0723P)^2^+0.0000P] where P=(Fo^2^+2Fc^2^)/3'
_refine_ls_weighting_scheme calc
_refine_ls_wR_factor_gt 0.1436
_refine_ls_wR_factor_ref 0.1989
_reflns_number_gt 2772
_reflns_number_total 7244
_reflns_threshold_expression >2sigma(I)
_cod_data_source_file c3nj01395b.txt
_cod_data_source_block Br-gf-298K
_cod_database_code 7053925

loop_
_space_group_symop_id
_space_group_symop_operation_xyz
1 'x, y, z'
2 '-x+1/2, y+1/2, -z+1/2'
3 '-x, -y, -z'
4 'x-1/2, -y-1/2, z-1/2'

loop_
_atom_site_label
_atom_site_type_symbol
_atom_site_fract_x
_atom_site_fract_y
_atom_site_fract_z
_atom_site_U_iso_or_equiv
_atom_site_adp_type
_atom_site_occupancy
_atom_site_symmetry_multiplicity
_atom_site_calc_flag
_atom_site_disorder_assembly
_atom_site_disorder_group
_atom_site_refinement_flags_posn
Br3 Br 0.03932(9) -0.00459(5) 0.59644(5) 0.1243(4) Uani 1 1 d . . .
Br1 Br 1.28064(8) 0.82727(7) 0.72162(4) 0.1160(4) Uani 1 1 d . . .
Br2A Br 0.3871(11) 1.0558(7) 0.2158(5) 0.0946(15) Uani 0.50 1 d A 1 .
O1 O 0.7401(4) 0.7005(3) 0.61145(17) 0.0662(11) Uani 1 1 d . . .
C8 C 0.8583(6) 0.7310(4) 0.6401(3) 0.0562(15) Uani 1 1 d . . .
C2 C 0.4603(6) 0.7485(4) 0.5494(3) 0.0588(16) Uani 1 1 d . . .
C9 C 0.8628(6) 0.7765(4) 0.6910(3) 0.0613(16) Uani 1 1 d . . .
H9 H 0.7817 0.7886 0.7093 0.074 Uiso 1 1 calc . . R
C26 C 0.0811(6) 0.1949(5) 0.6292(3) 0.081(2) Uani 1 1 d . . .
H26 H 0.0376 0.1763 0.6614 0.098 Uiso 1 1 calc . . R
C27 C 0.1294(6) 0.2921(5) 0.6229(3) 0.0724(18) Uani 1 1 d . . .
H27 H 0.1171 0.3383 0.6511 0.087 Uiso 1 1 calc . . R
C22 C 0.1947(6) 0.3198(4) 0.5757(3) 0.0611(16) Uani 1 1 d . . .
C24 C 0.1622(7) 0.1553(4) 0.5398(3) 0.079(2) Uani 1 1 d . . .
H24 H 0.1735 0.1098 0.5112 0.095 Uiso 1 1 calc . . R
O3 O 0.2439(5) 0.4138(3) 0.5705(2) 0.0959(16) Uani 1 1 d . . .
C20B C 0.2929(14) 0.9029(10) 0.3701(6) 0.060(5) Uiso 0.50 1 d A 2 .
H20B H 0.2224 0.9097 0.3950 0.072 Uiso 0.50 1 calc A 2 R
C10 C 0.9892(8) 0.8047(5) 0.7154(3) 0.0744(19) Uani 1 1 d . . .
H10 H 0.9931 0.8363 0.7499 0.089 Uiso 1 1 calc . . R
C15B C 0.3971(13) 0.8321(12) 0.3815(7) 0.058(5) Uiso 0.50 1 d A 2 .
C28 C 0.5159(6) 0.8524(4) 0.5444(3) 0.0611(16) Uani 1 1 d . . .
H28A H 0.5199 0.8696 0.5052 0.073 Uiso 1 1 calc . . R
H28B H 0.6091 0.8547 0.5607 0.073 Uiso 1 1 calc . . R
C11 C 1.1078(7) 0.7858(5) 0.6885(3) 0.0712(18) Uani 1 1 d . . .
C7 C 0.6099(6) 0.7218(5) 0.6351(3) 0.0644(16) Uani 1 1 d . . .
H7A H 0.6002 0.7925 0.6414 0.077 Uiso 1 1 calc A . R
H7B H 0.6022 0.6876 0.6704 0.077 Uiso 1 1 calc . . R
C13 C 0.9799(6) 0.7130(5) 0.6137(3) 0.0734(18) Uani 1 1 d . . .
H13 H 0.9769 0.6819 0.5791 0.088 Uiso 1 1 calc . . R
C1 C 0.5024(5) 0.6861(4) 0.5935(3) 0.0595(16) Uani 1 1 d A . .
O2A O 0.4366(12) 0.7756(9) 0.4102(6) 0.078(5) Uiso 0.50 1 d A 1 .
C12 C 1.1054(6) 0.7404(5) 0.6381(3) 0.0782(19) Uani 1 1 d . . .
H12 H 1.1869 0.7280 0.6202 0.094 Uiso 1 1 calc . . R
C6B C 0.4388(13) 0.6023(10) 0.6089(6) 0.059(4) Uiso 0.50 1 d A 2 .
C16B C 0.5117(15) 0.8310(11) 0.3484(6) 0.065(4) Uiso 0.50 1 d A 2 .
H16B H 0.5855 0.7893 0.3575 0.078 Uiso 0.50 1 calc A 2 R
C3A C 0.382(2) 0.7095(16) 0.4980(7) 0.048(4) Uani 0.50 1 d A 1 .
C29 C 0.4277(8) 0.9281(4) 0.5734(3) 0.093(2) Uani 1 1 d . . .
H29A H 0.3352 0.9260 0.5575 0.140 Uiso 1 1 calc A . GR
H29B H 0.4655 0.9932 0.5684 0.140 Uiso 1 1 calc . . GR
H29C H 0.4267 0.9131 0.6125 0.140 Uiso 1 1 calc . . GR
C25 C 0.0990(6) 0.1278(5) 0.5872(4) 0.075(2) Uani 1 1 d . . .
C23 C 0.2094(6) 0.2517(4) 0.5348(3) 0.0659(16) Uani 1 1 d . . .
H23 H 0.2523 0.2703 0.5024 0.079 Uiso 1 1 calc A . R
C14A C 0.337(2) 0.7743(11) 0.4506(8) 0.066(5) Uiso 0.50 1 d A 1 .
H14A H 0.2507 0.7502 0.4342 0.080 Uiso 0.50 1 calc A 1 R
H14B H 0.3229 0.8411 0.4641 0.080 Uiso 0.50 1 calc A 1 R
C17B C 0.5162(18) 0.8926(12) 0.3014(7) 0.070(5) Uiso 0.50 1 d A 2 .
H17B H 0.5941 0.8935 0.2800 0.084 Uiso 0.50 1 calc A 2 R
C19B C 0.2919(18) 0.9632(12) 0.3227(7) 0.072(6) Uiso 0.50 1 d A 2 .
H19B H 0.2212 1.0085 0.3151 0.086 Uiso 0.50 1 calc A 2 R
C21A C 0.3422(13) 0.4409(9) 0.5387(5) 0.066(2) Uani 0.50 1 d A 1 .
H21A H 0.3149 0.4242 0.5004 0.080 Uiso 0.50 1 calc A 1 R
H21B H 0.4236 0.4021 0.5488 0.080 Uiso 0.50 1 calc A 1 R
C18A C 0.3992(17) 0.9651(19) 0.2784(11) 0.076(11) Uiso 0.50 1 d A 1 .
C4B C 0.2804(12) 0.6276(8) 0.5280(6) 0.054(3) Uani 0.50 1 d A 2 .
C32B C 0.4831(16) 0.5391(11) 0.6617(7) 0.072(4) Uiso 0.50 1 d A 2 .
H32A H 0.4625 0.4700 0.6539 0.087 Uiso 0.50 1 calc A 2 R
H32B H 0.5823 0.5448 0.6680 0.087 Uiso 0.50 1 calc A 2 R
C33B C 0.4163(18) 0.5675(14) 0.7134(7) 0.107(6) Uiso 0.50 1 d A 2 .
H33A H 0.3183 0.5591 0.7084 0.161 Uiso 0.50 1 calc A 2 GR
H33B H 0.4367 0.6356 0.7218 0.161 Uiso 0.50 1 calc A 2 GR
H33C H 0.4504 0.5263 0.7435 0.161 Uiso 0.50 1 calc A 2 GR
C30A C 0.266(2) 0.5679(15) 0.4412(8) 0.101(6) Uiso 0.50 1 d A 1 .
H30A H 0.2756 0.6133 0.4103 0.122 Uiso 0.50 1 calc A 1 R
H30B H 0.3012 0.5035 0.4308 0.122 Uiso 0.50 1 calc A 1 R
C31B C 0.197(3) 0.5507(16) 0.4391(9) 0.112(7) Uiso 0.50 1 d A 2 .
H31A H 0.1239 0.5590 0.4113 0.168 Uiso 0.50 1 calc A 2 GR
H31B H 0.2148 0.4813 0.4447 0.168 Uiso 0.50 1 calc A 2 GR
H31C H 0.2791 0.5824 0.4267 0.168 Uiso 0.50 1 calc A 2 GR
C31A C 0.122(2) 0.5604(16) 0.4558(10) 0.128(7) Uiso 0.50 1 d A 1 .
H31D H 0.0700 0.5280 0.4262 0.191 Uiso 0.50 1 calc A 1 GR
H31E H 0.0854 0.6256 0.4614 0.191 Uiso 0.50 1 calc A 1 GR
H31F H 0.1160 0.5226 0.4896 0.191 Uiso 0.50 1 calc A 1 GR
C30B C 0.1577(14) 0.5950(11) 0.4911(6) 0.076(4) Uiso 0.50 1 d A 2 .
H30C H 0.1039 0.5474 0.5114 0.091 Uiso 0.50 1 calc A 2 R
H30D H 0.0993 0.6520 0.4829 0.091 Uiso 0.50 1 calc A 2 R
C4A C 0.3474(14) 0.6084(10) 0.4960(6) 0.058(3) Uani 0.50 1 d A 1 .
C21B C 0.2341(13) 0.4840(9) 0.5989(5) 0.066(2) Uani 0.50 1 d A 2 .
H21C H 0.2648 0.4681 0.6369 0.080 Uiso 0.50 1 calc A 2 R
H21D H 0.1383 0.5046 0.5993 0.080 Uiso 0.50 1 calc A 2 R
C5B C 0.3249(13) 0.5709(9) 0.5760(6) 0.061(3) Uani 0.50 1 d A 2 .
C5A C 0.3814(13) 0.5482(9) 0.5405(6) 0.061(3) Uani 0.50 1 d A 1 .
C33A C 0.3942(14) 0.5283(9) 0.6848(6) 0.062(3) Uiso 0.50 1 d A 1 .
H33D H 0.3005 0.5224 0.6705 0.093 Uiso 0.50 1 calc A 1 GR
H33E H 0.4080 0.5928 0.7010 0.093 Uiso 0.50 1 calc A 1 GR
H33F H 0.4124 0.4785 0.7127 0.093 Uiso 0.50 1 calc A 1 GR
C32A C 0.4958(11) 0.5139(8) 0.6354(5) 0.047(3) Uiso 0.50 1 d A 1 .
H32C H 0.5894 0.5268 0.6493 0.056 Uiso 0.50 1 calc A 1 R
H32D H 0.4913 0.4455 0.6230 0.056 Uiso 0.50 1 calc A 1 R
C6A C 0.4633(11) 0.5812(8) 0.5855(5) 0.039(3) Uiso 0.50 1 d A 1 .
C3B C 0.3462(19) 0.7199(14) 0.5203(7) 0.041(4) Uani 0.50 1 d A 2 .
C14B C 0.3023(13) 0.7835(10) 0.4694(6) 0.053(4) Uiso 0.50 1 d A 2 .
H14C H 0.2128 0.7621 0.4544 0.064 Uiso 0.50 1 calc A 2 R
H14D H 0.2956 0.8525 0.4803 0.064 Uiso 0.50 1 calc A 2 R
O2B O 0.4064(16) 0.7719(8) 0.4273(6) 0.068(4) Uiso 0.50 1 d A 2 .
C15A C 0.4206(13) 0.8410(11) 0.3656(7) 0.058(5) Uiso 0.50 1 d A 1 .
C20A C 0.2933(14) 0.8821(10) 0.3522(6) 0.063(5) Uiso 0.50 1 d A 1 .
H20A H 0.2154 0.8676 0.3721 0.076 Uiso 0.50 1 calc A 1 R
C19A C 0.2895(17) 0.9449(12) 0.3085(6) 0.067(6) Uiso 0.50 1 d A 1 .
H19A H 0.2062 0.9757 0.2986 0.080 Uiso 0.50 1 calc A 1 R
C18B C 0.4025(15) 0.9528(17) 0.2868(10) 0.064(10) Uiso 0.50 1 d A 2 .
C17A C 0.5173(18) 0.9165(13) 0.2873(7) 0.076(6) Uiso 0.50 1 d A 1 .
H17A H 0.5899 0.9239 0.2635 0.091 Uiso 0.50 1 calc A 1 R
C16A C 0.5279(15) 0.8561(12) 0.3321(6) 0.068(4) Uiso 0.50 1 d A 1 .
H16A H 0.6111 0.8238 0.3403 0.081 Uiso 0.50 1 calc A 1 R
Br2B Br 0.4012(13) 1.0283(7) 0.2228(5) 0.1051(19) Uani 0.50 1 d A 2 .

loop_
_atom_site_aniso_label
_atom_site_aniso_U_11
_atom_site_aniso_U_22
_atom_site_aniso_U_33
_atom_site_aniso_U_23
_atom_site_aniso_U_13
_atom_site_aniso_U_12
Br3 0.0989(6) 0.0518(5) 0.2261(12) 0.0238(5) 0.0554(6) -0.0063(4)
Br1 0.0810(5) 0.1362(8) 0.1266(8) 0.0163(6) -0.0449(5) -0.0279(5)
Br2A 0.100(2) 0.108(5) 0.076(2) 0.031(3) 0.0068(18) -0.010(3)
O1 0.048(2) 0.082(3) 0.068(3) -0.013(2) 0.001(2) -0.004(2)
C8 0.050(3) 0.055(3) 0.063(4) 0.010(3) -0.005(3) -0.009(3)
C2 0.053(3) 0.038(3) 0.085(5) 0.007(3) -0.006(3) -0.004(3)
C9 0.064(4) 0.061(4) 0.058(4) -0.003(3) -0.005(3) -0.010(3)
C26 0.067(4) 0.075(5) 0.102(6) 0.022(4) 0.015(4) 0.000(4)
C27 0.070(4) 0.062(4) 0.085(5) -0.008(4) 0.003(4) 0.002(3)
C22 0.058(4) 0.046(4) 0.078(5) 0.001(3) -0.004(4) -0.002(3)
C24 0.080(4) 0.044(4) 0.116(6) -0.006(4) 0.019(4) -0.007(3)
O3 0.113(4) 0.034(2) 0.138(5) -0.006(3) -0.018(4) -0.008(3)
C10 0.090(5) 0.066(4) 0.066(5) 0.007(3) -0.017(4) -0.008(4)
C28 0.065(4) 0.046(3) 0.072(4) 0.004(3) 0.006(3) -0.004(3)
C11 0.071(5) 0.071(4) 0.070(5) 0.021(4) -0.021(4) -0.012(4)
C7 0.057(4) 0.076(4) 0.060(4) 0.004(3) 0.005(3) 0.001(3)
C13 0.062(4) 0.094(5) 0.064(4) -0.007(4) -0.005(4) -0.008(4)
C1 0.049(3) 0.047(3) 0.082(5) 0.018(3) -0.007(3) -0.006(3)
C12 0.058(4) 0.093(5) 0.083(6) 0.017(4) -0.008(4) -0.002(4)
C3A 0.068(12) 0.048(9) 0.030(10) 0.000(9) 0.001(8) 0.010(8)
C29 0.120(6) 0.047(4) 0.114(6) 0.004(4) 0.022(5) 0.006(4)
C25 0.054(4) 0.049(4) 0.122(7) 0.005(4) 0.016(4) -0.001(3)
C23 0.069(4) 0.047(4) 0.083(5) 0.005(4) 0.012(3) -0.003(3)
C21A 0.072(6) 0.068(6) 0.060(6) 0.016(5) 0.010(5) -0.015(5)
C4B 0.043(7) 0.032(6) 0.085(11) -0.004(7) -0.025(7) 0.000(6)
C4A 0.059(8) 0.054(9) 0.062(10) -0.003(7) -0.001(7) -0.009(7)
C21B 0.072(6) 0.068(6) 0.060(6) 0.016(5) 0.010(5) -0.015(5)
C5B 0.070(7) 0.042(5) 0.070(8) 0.011(6) -0.007(5) -0.010(5)
C5A 0.070(7) 0.042(5) 0.070(8) 0.011(6) -0.007(5) -0.010(5)
C3B 0.055(10) 0.037(7) 0.031(10) -0.004(8) 0.008(7) 0.005(7)
Br2B 0.118(3) 0.101(4) 0.096(4) 0.028(3) -0.002(2) -0.011(3)

loop_
_atom_type_symbol
_atom_type_description
_atom_type_scat_dispersion_real
_atom_type_scat_dispersion_imag
_atom_type_scat_source
C C 0.0033 0.0016 'International Tables Vol C Tables 4.2.6.8 and 6.1.1.4'
H H 0.0000 0.0000 'International Tables Vol C Tables 4.2.6.8 and 6.1.1.4'
O O 0.0106 0.0060 'International Tables Vol C Tables 4.2.6.8 and 6.1.1.4'
Br Br -0.2901 2.4595 'International Tables Vol C Tables 4.2.6.8 and 6.1.1.4'

loop_
_geom_angle_atom_site_label_1
_geom_angle_atom_site_label_2
_geom_angle_atom_site_label_3
_geom_angle
C8 O1 C7 118.1(4)
O1 C8 C13 115.4(6)
C9 C8 O1 125.2(5)
C9 C8 C13 119.4(5)
C28 C2 C3A 115.3(9)
C1 C2 C28 121.7(5)
C1 C2 C3A 121.8(9)
C3B C2 C28 121.1(9)
C3B C2 C1 115.4(9)
C3B C2 C3A 26.0(7)
C8 C9 H9 120.2
C8 C9 C10 119.6(6)
C10 C9 H9 120.2
C27 C26 H26 120.5
C25 C26 H26 120.5
C25 C26 C27 119.0(7)
C26 C27 H27 119.6
C22 C27 C26 120.8(6)
C22 C27 H27 119.6
O3 C22 C27 120.3(6)
C23 C22 C27 118.6(6)
C23 C22 O3 121.1(6)
C25 C24 H24 120.3
C25 C24 C23 119.3(6)
C23 C24 H24 120.3
C21A O3 C22 125.8(8)
C21B O3 C22 131.4(9)
C21B O3 C21A 101.1(9)
C15B C20B H20B 118.9
C19B C20B H20B 118.9
C19B C20B C15B 122.1(15)
C9 C10 H10 120.1
C11 C10 C9 119.7(6)
C11 C10 H10 120.1
C16B C15B C20B 118.7(15)
O2B C15B C20B 125.5(13)
O2B C15B C16B 115.1(14)
C2 C28 H28A 109.1
C2 C28 H28B 109.1
C2 C28 C29 112.3(5)
H28A C28 H28B 107.9
C29 C28 H28A 109.1
C29 C28 H28B 109.1
C10 C11 Br1 119.4(6)
C12 C11 Br1 119.0(6)
C12 C11 C10 121.5(6)
O1 C7 H7A 110.6
O1 C7 H7B 110.6
O1 C7 C1 105.8(5)
H7A C7 H7B 108.7
C1 C7 H7A 110.6
C1 C7 H7B 110.6
C8 C13 H13 119.5
C12 C13 C8 121.0(6)
C12 C13 H13 119.5
C2 C1 C7 118.9(5)
C2 C1 C6A 114.4(6)
C6B C1 C2 126.1(7)
C6B C1 C7 113.8(7)
C6B C1 C6A 27.4(6)
C6A C1 C7 124.5(6)
C15A O2A C14A 119.0(12)
C11 C12 C13 118.7(7)
C11 C12 H12 120.7
C13 C12 H12 120.7
C1 C6B C32B 124.3(11)
C1 C6B C5B 117.4(10)
C5B C6B C32B 118.3(11)
C15B C16B H16B 119.8
C15B C16B C17B 120.3(13)
C17B C16B H16B 119.8
C14A C3A C2 122.6(16)
C4A C3A C2 118.4(14)
C4A C3A C14A 119.0(16)
C28 C29 H29A 109.5
C28 C29 H29B 109.5
C28 C29 H29C 109.5
H29A C29 H29B 109.5
H29A C29 H29C 109.5
H29B C29 H29C 109.5
C26 C25 Br3 119.2(6)
C24 C25 Br3 120.3(6)
C24 C25 C26 120.5(6)
C22 C23 C24 121.8(6)
C22 C23 H23 119.1
C24 C23 H23 119.1
O2A C14A C3A 110.6(16)
O2A C14A H14A 109.5
O2A C14A H14B 109.5
C3A C14A H14A 109.5
C3A C14A H14B 109.5
H14A C14A H14B 108.1
C16B C17B H17B 120.2
C18B C17B C16B 119.5(16)
C18B C17B H17B 120.2
C20B C19B H19B 121.3
C20B C19B C18B 117.3(16)
C18B C19B H19B 121.3
O3 C21A H21A 108.1
O3 C21A H21B 108.1
O3 C21A C5A 116.6(10)
H21A C21A H21B 107.3
C5A C21A H21A 108.1
C5A C21A H21B 108.1
C19A C18A Br2A 121.5(15)
C17A C18A Br2A 117.3(14)
C17A C18A C19A 121(2)
C5B C4B C30B 121.0(11)
C3B C4B C30B 121.8(12)
C3B C4B C5B 116.9(12)
C6B C32B H32A 108.5
C6B C32B H32B 108.5
H32A C32B H32B 107.5
C33B C32B C6B 114.9(13)
C33B C32B H32A 108.5
C33B C32B H32B 108.5
C32B C33B H33A 109.5
C32B C33B H33B 109.5
C32B C33B H33C 109.5
H33A C33B H33B 109.5
H33A C33B H33C 109.5
H33B C33B H33C 109.5
H30A C30A H30B 108.7
C31A C30A H30A 110.6
C31A C30A H30B 110.6
C31A C30A C4A 105.8(15)
C4A C30A H30A 110.6
C4A C30A H30B 110.6
H31A C31B H31B 109.5
H31A C31B H31C 109.5
H31B C31B H31C 109.5
C30B C31B H31A 109.5
C30B C31B H31B 109.5
C30B C31B H31C 109.5
C4B C30B H30C 109.0
C4B C30B H30D 109.0
C31B C30B C4B 113.0(16)
C31B C30B H30C 109.0
C31B C30B H30D 109.0
H30C C30B H30D 107.8
C3A C4A C30A 118.0(14)
C5A C4A C3A 120.0(13)
C5A C4A C30A 122.1(12)
O3 C21B H21C 109.7
O3 C21B H21D 109.7
O3 C21B C5B 109.6(10)
H21C C21B H21D 108.2
C5B C21B H21C 109.7
C5B C21B H21D 109.7
C6B C5B C4B 119.8(11)
C6B C5B C21B 117.8(11)
C4B C5B C21B 121.5(11)
C4A C5A C21A 119.9(12)
C4A C5A C6A 121.8(11)
C6A C5A C21A 118.0(11)
C33A C32A H32C 108.9
C33A C32A H32D 108.9
H32C C32A H32D 107.7
C6A C32A C33A 113.5(9)
C6A C32A H32C 108.9
C6A C32A H32D 108.9
C1 C6A C32A 115.2(9)
C5A C6A C1 123.0(9)
C5A C6A C32A 120.8(10)
C2 C3B C4B 123.6(15)
C2 C3B C14B 116.6(14)
C4B C3B C14B 118.9(15)
C3B C14B H14C 110.1
C3B C14B H14D 110.1
H14C C14B H14D 108.4
O2B C14B C3B 108.1(10)
O2B C14B H14C 110.1
O2B C14B H14D 110.1
C15B O2B C14B 117.8(12)
C20A C15A O2A 120.2(13)
C16A C15A O2A 119.1(13)
C16A C15A C20A 120.3(14)
C15A C20A H20A 122.3
C19A C20A C15A 115.4(15)
C19A C20A H20A 122.3
C18A C19A C20A 123.5(19)
C18A C19A H19A 118.3
C20A C19A H19A 118.3
C17B C18B C19B 121.1(18)
C17B C18B Br2B 120.4(13)
C19B C18B Br2B 118.3(12)
C18A C17A H17A 121.2
C18A C17A C16A 117.5(18)
C16A C17A H17A 121.2
C15A C16A H16A 119.1
C17A C16A C15A 121.8(14)
C17A C16A H16A 119.1

loop_
_geom_bond_atom_site_label_1
_geom_bond_atom_site_label_2
_geom_bond_distance
Br3 C25 1.893(6)
Br1 C11 1.908(6)
Br2A C18A 1.94(3)
O1 C8 1.374(6)
O1 C7 1.434(6)
C8 C9 1.366(8)
C8 C13 1.383(8)
C2 C28 1.509(7)
C2 C1 1.400(7)
C2 C3A 1.51(2)
C2 C3B 1.34(2)
C9 H9 0.9300
C9 C10 1.389(8)
C26 H26 0.9300
C26 C27 1.403(9)
C26 C25 1.371(9)
C27 H27 0.9300
C27 C22 1.372(8)
C22 O3 1.362(7)
C22 C23 1.356(8)
C24 H24 0.9300
C24 C25 1.364(9)
C24 C23 1.387(8)
O3 C21A 1.298(10)
O3 C21B 1.173(11)
C20B H20B 0.9300
C20B C15B 1.409(13)
C20B C19B 1.398(13)
C10 H10 0.9300
C10 C11 1.366(9)
C15B C16B 1.392(14)
C15B O2B 1.37(2)
C28 H28A 0.9700
C28 H28B 0.9700
C28 C29 1.519(8)
C11 C12 1.355(9)
C7 H7A 0.9700
C7 H7B 0.9700
C7 C1 1.492(7)
C13 H13 0.9300
C13 C12 1.378(8)
C1 C6B 1.346(13)
C1 C6A 1.475(12)
O2A C14A 1.39(2)
O2A C15A 1.39(2)
C12 H12 0.9300
C6B C32B 1.570(18)
C6B C5B 1.397(17)
C16B H16B 0.9300
C16B C17B 1.403(15)
C3A C14A 1.48(2)
C3A C4A 1.41(2)
C29 H29A 0.9600
C29 H29B 0.9600
C29 H29C 0.9600
C23 H23 0.9300
C14A H14A 0.9700
C14A H14B 0.9700
C17B H17B 0.9300
C17B C18B 1.401(14)
C19B H19B 0.9300
C19B C18B 1.411(14)
C21A H21A 0.9700
C21A H21B 0.9700
C21A C5A 1.497(16)
C18A C19A 1.338(14)
C18A C17A 1.329(14)
C4B C30B 1.517(17)
C4B C5B 1.433(17)
C4B C3B 1.41(2)
C32B H32A 0.9700
C32B H32B 0.9700
C32B C33B 1.47(2)
C33B H33A 0.9600
C33B H33B 0.9600
C33B H33C 0.9600
C30A H30A 0.9700
C30A H30B 0.9700
C30A C31A 1.46(3)
C30A C4A 1.60(2)
C31B H31A 0.9600
C31B H31B 0.9600
C31B H31C 0.9600
C31B C30B 1.45(3)
C31A H31D 0.9600
C31A H31E 0.9600
C31A H31F 0.9600
C30B H30C 0.9700
C30B H30D 0.9700
C4A C5A 1.370(18)
C21B H21C 0.9700
C21B H21D 0.9700
C21B C5B 1.580(17)
C5A C6A 1.386(16)
C33A H33D 0.9600
C33A H33E 0.9600
C33A H33F 0.9600
C33A C32A 1.584(18)
C32A H32C 0.9700
C32A H32D 0.9700
C32A C6A 1.522(15)
C3B C14B 1.54(2)
C14B H14C 0.9700
C14B H14D 0.9700
C14B O2B 1.47(2)
C15A C20A 1.379(12)
C15A C16A 1.356(14)
C20A H20A 0.9300
C20A C19A 1.347(13)
C19A H19A 0.9300
C18B Br2B 1.84(2)
C17A H17A 0.9300
C17A C16A 1.350(15)
C16A H16A 0.9300

loop_
_geom_torsion_atom_site_label_1
_geom_torsion_atom_site_label_2
_geom_torsion_atom_site_label_3
_geom_torsion_atom_site_label_4
_geom_torsion
Br1 C11 C12 C13 -178.3(5)
Br2A C18A C19A C20A 179.9(16)
Br2A C18A C17A C16A 177.6(15)
O1 C8 C9 C10 -179.3(5)
O1 C8 C13 C12 179.7(5)
O1 C7 C1 C2 -84.7(6)
O1 C7 C1 C6B 106.6(8)
O1 C7 C1 C6A 77.4(8)
C8 O1 C7 C1 176.6(4)
C8 C9 C10 C11 -0.6(9)
C8 C13 C12 C11 -0.1(10)
C2 C1 C6B C32B -174.9(11)
C2 C1 C6B C5B 4.1(17)
C2 C1 C6A C5A -5.5(14)
C2 C1 C6A C32A -174.4(8)
C2 C3A C14A O2A 92.5(16)
C2 C3A C4A C30A -179.4(12)
C2 C3A C4A C5A 2(2)
C2 C3B C14B O2B 67.3(14)
C9 C8 C13 C12 -0.1(9)
C9 C10 C11 Br1 178.7(4)
C9 C10 C11 C12 0.4(10)
C26 C27 C22 O3 -178.6(5)
C26 C27 C22 C23 1.1(9)
C27 C26 C25 Br3 178.0(4)
C27 C26 C25 C24 -0.3(10)
C27 C22 O3 C21A 156.4(9)
C27 C22 O3 C21B -5.8(12)
C27 C22 C23 C24 -0.9(9)
C22 O3 C21A C5A -178.8(8)
C22 O3 C21B C5B 174.1(7)
O3 C22 C23 C24 178.8(5)
O3 C21A C5A C4A -108.2(15)
O3 C21A C5A C6A 77.9(15)
O3 C21B C5B C6B -113.7(13)
O3 C21B C5B C4B 76.9(16)
C20B C15B C16B C17B -6(2)
C20B C15B O2B C14B -2(2)
C20B C19B C18B C17B -7(3)
C20B C19B C18B Br2B 178.1(15)
C10 C11 C12 C13 0.0(10)
C15B C20B C19B C18B -2(3)
C15B C16B C17B C18B -2(2)
C28 C2 C1 C7 -3.0(9)
C28 C2 C1 C6B 164.2(9)
C28 C2 C1 C6A -166.9(7)
C28 C2 C3A C14A -12.2(19)
C28 C2 C3A C4A 169.6(11)
C28 C2 C3B C4B -172.4(11)
C28 C2 C3B C14B 18.9(15)
C7 O1 C8 C9 3.1(8)
C7 O1 C8 C13 -176.7(5)
C7 C1 C6B C32B -7.2(16)
C7 C1 C6B C5B 171.9(10)
C7 C1 C6A C5A -168.3(10)
C7 C1 C6A C32A 22.8(13)
C13 C8 C9 C10 0.5(8)
C1 C2 C28 C29 -90.8(7)
C1 C2 C3A C14A -179.6(14)
C1 C2 C3A C4A 2.1(18)
C1 C2 C3B C4B -7.8(17)
C1 C2 C3B C14B -176.5(9)
C1 C6B C32B C33B 89.8(18)
C1 C6B C5B C4B 0(2)
C1 C6B C5B C21B -169.6(11)
O2A C15A C20A C19A 179.7(14)
O2A C15A C16A C17A 178.1(14)
C6B C1 C6A C5A 117(2)
C6B C1 C6A C32A -52.2(15)
C16B C15B O2B C14B 168.5(11)
C16B C17B C18B C19B 9(3)
C16B C17B C18B Br2B -176.2(14)
C3A C2 C28 C29 101.8(9)
C3A C2 C1 C7 163.6(9)
C3A C2 C1 C6B -29.2(14)
C3A C2 C1 C6A -0.3(11)
C3A C2 C3B C4B 103(4)
C3A C2 C3B C14B -66(3)
C3A C4A C5A C21A 178.9(13)
C3A C4A C5A C6A -7(2)
C25 C26 C27 C22 -0.5(9)
C25 C24 C23 C22 0.1(10)
C23 C22 O3 C21A -23.3(11)
C23 C22 O3 C21B 174.5(10)
C23 C24 C25 Br3 -177.8(5)
C23 C24 C25 C26 0.6(10)
C14A O2A C15A C20A -18.8(19)
C14A O2A C15A C16A 167.8(13)
C14A C3A C4A C30A 2(2)
C14A C3A C4A C5A -176.7(16)
C19B C20B C15B C16B 8(2)
C19B C20B C15B O2B 178.8(15)
C21A O3 C21B C5B 8.7(12)
C21A C5A C6A C1 -176.6(10)
C21A C5A C6A C32A -8.3(18)
C18A C17A C16A C15A 3(2)
C4B C3B C14B O2B -101.9(14)
C32B C6B C5B C4B 179.1(13)
C32B C6B C5B C21B 9.5(19)
C30A C4A C5A C21A 0(2)
C30A C4A C5A C6A 173.7(13)
C31A C30A C4A C3A -101.0(18)
C31A C30A C4A C5A 77.9(19)
C30B C4B C5B C6B 179.6(13)
C30B C4B C5B C21B -11(2)
C30B C4B C3B C2 -175.3(12)
C30B C4B C3B C14B -7(2)
C4A C3A C14A O2A -89.3(18)
C4A C5A C6A C1 10(2)
C4A C5A C6A C32A 178.0(13)
C21B O3 C21A C5A -12.3(13)
C5B C6B C32B C33B -89.2(18)
C5B C4B C30B C31B -103.8(17)
C5B C4B C3B C2 11(2)
C5B C4B C3B C14B 179.9(13)
C33A C32A C6A C1 74.6(12)
C33A C32A C6A C5A -94.6(15)
C6A C1 C6B C32B 112(2)
C6A C1 C6B C5B -68.6(17)
C3B C2 C28 C29 72.8(10)
C3B C2 C1 C7 -167.6(8)
C3B C2 C1 C6B -0.4(13)
C3B C2 C1 C6A 28.5(11)
C3B C2 C3A C14A 97(4)
C3B C2 C3A C4A -81(3)
C3B C4B C30B C31B 83.3(19)
C3B C4B C5B C6B -7(2)
C3B C4B C5B C21B 162.1(12)
C3B C14B O2B C15B -171.6(13)
O2B C15B C16B C17B -177.7(14)
C15A O2A C14A C3A -172.7(14)
C15A C20A C19A C18A 2(3)
C20A C15A C16A C17A 5(2)
C19A C18A C17A C16A -9(3)
C17A C18A C19A C20A 6(4)
C16A C15A C20A C19A -7(2)
